data_2215268
loop_
_publ_author_name
'Shi, Wen-Juan'
'Gong, Zhen-Qi'

_publ_section_title
<i>catena</i>-Poly[copper(I)-di-\m-chlorido-copper(I)-bis[\m-bis(pyrimidin-2-ylsulfanyl)methane-\k^2^<i>N</i>:<i>N</i>']]
_journal_coeditor_code SJ2325
_journal_issue 9
_journal_name_full 'Acta Crystallographica Section E'
_journal_page_first m2314
_journal_page_last m2314
_journal_paper_doi 10.1107/S160053680703913X
_journal_volume 63
_journal_year 2007
_chemical_formula_iupac '[Cu2 Cl2 (C9 H8 N4 S2)2]'
_chemical_formula_moiety 'C18 H16 Cl2 Cu2 N8 S4'
_chemical_formula_sum 'C18 H16 Cl2 Cu2 N8 S4'
_chemical_formula_weight 670.61
_chemical_name_systematic
;
<i>catena</i>-Poly[copper(I)-di-\m-chlorido-copper(I)-
bis[\m-bis(pyrimidin-2-ylsulfanyl)methane-\k^2^<i>N</i>:<i>N</i>']]
;
_space_group_IT_number 15
_symmetry_cell_setting monoclinic
_symmetry_space_group_name_Hall '-C 2yc'
_symmetry_space_group_name_H-M 'C 1 2/c 1'
_atom_sites_solution_hydrogens geom
_atom_sites_solution_primary direct
_atom_sites_solution_secondary difmap
_audit_creation_method SHELXL-97
_cell_angle_alpha 90.00
_cell_angle_beta 98.992(2)
_cell_angle_gamma 90.00
_cell_formula_units_Z 4
_cell_length_a 12.3432(13)
_cell_length_b 13.2611(14)
_cell_length_c 15.5179(17)
_cell_measurement_reflns_used 1888
_cell_measurement_temperature 293(2)
_cell_measurement_theta_max 23.63
_cell_measurement_theta_min 2.50
_cell_volume 2508.8(5)
_computing_cell_refinement 'SAINT (Bruker, 2002)'
_computing_data_collection 'SMART (Bruker, 2002)'
_computing_data_reduction SAINT
_computing_molecular_graphics 'SHELXTL (Bruker, 2002)'
_computing_publication_material SHELXTL
_computing_structure_refinement 'SHELXL97 (Sheldrick, 1997)'
_computing_structure_solution 'SHELXS97 (Sheldrick, 1997)'
_diffrn_ambient_temperature 293(2)
_diffrn_measured_fraction_theta_full 0.981
_diffrn_measured_fraction_theta_max 0.981
_diffrn_measurement_device_type 'Bruker APEX area-detector'
_diffrn_measurement_method '\f and \w'
_diffrn_radiation_monochromator graphite
_diffrn_radiation_source 'fine-focus sealed tube'
_diffrn_radiation_type MoK\a
_diffrn_radiation_wavelength 0.71073
_diffrn_reflns_av_R_equivalents 0.0294
_diffrn_reflns_av_sigmaI/netI 0.0350
_diffrn_reflns_limit_h_max 13
_diffrn_reflns_limit_h_min -15
_diffrn_reflns_limit_k_max 16
_diffrn_reflns_limit_k_min -16
_diffrn_reflns_limit_l_max 16
_diffrn_reflns_limit_l_min -19
_diffrn_reflns_number 6900
_diffrn_reflns_theta_full 26.00
_diffrn_reflns_theta_max 26.00
_diffrn_reflns_theta_min 2.27
_diffrn_standards_number 0
_exptl_absorpt_coefficient_mu 2.267
_exptl_absorpt_correction_T_max 0.7273
_exptl_absorpt_correction_T_min 0.6599
_exptl_absorpt_correction_type multi-scan
_exptl_absorpt_process_details '(SADABS; Sheldrick, 1996)'
_exptl_crystal_colour Yellow
_exptl_crystal_density_diffrn 1.775
_exptl_crystal_density_method 'not measured'
_exptl_crystal_description Block
_exptl_crystal_F_000 1344
_exptl_crystal_size_max 0.20
_exptl_crystal_size_mid 0.18
_exptl_crystal_size_min 0.15
_refine_diff_density_max 0.525
_refine_diff_density_min -0.323
_refine_ls_extinction_method none
_refine_ls_goodness_of_fit_ref 1.057
_refine_ls_hydrogen_treatment constr
_refine_ls_matrix_type full
_refine_ls_number_parameters 154
_refine_ls_number_reflns 2422
_refine_ls_number_restraints 0
_refine_ls_restrained_S_all 1.057
_refine_ls_R_factor_all 0.0512
_refine_ls_R_factor_gt 0.0414
_refine_ls_shift/su_max 0.001
_refine_ls_shift/su_mean 0.000
_refine_ls_structure_factor_coef Fsqd
_refine_ls_weighting_details 'calc w=1/[\s^2^(Fo^2^)+(0.0493P)^2^+1.7815P] where P=(Fo^2^+2Fc^2^)/3'
_refine_ls_weighting_scheme calc
_refine_ls_wR_factor_gt 0.0960
_refine_ls_wR_factor_ref 0.1012
_reflns_number_gt 2032
_reflns_number_total 2422
_reflns_threshold_expression I>2\s(I)
_cod_data_source_file sj2325.cif
_cod_data_source_block I
_cod_original_sg_symbol_H-M 'C 2/c'
_cod_database_code 2215268
_cod_database_fobs_code 2215268

loop_
_symmetry_equiv_pos_as_xyz
'x, y, z'
'-x, y, -z+1/2'
'x+1/2, y+1/2, z'
'-x+1/2, y+1/2, -z+1/2'
'-x, -y, -z'
'x, -y, z-1/2'
'-x+1/2, -y+1/2, -z'
'x+1/2, -y+1/2, z-1/2'

loop_
_atom_site_type_symbol
_atom_site_label
_atom_site_fract_x
_atom_site_fract_y
_atom_site_fract_z
_atom_site_U_iso_or_equiv
_atom_site_adp_type
_atom_site_calc_flag
_atom_site_refinement_flags
_atom_site_occupancy
Cu Cu1 0.67661(3) 0.25183(3) 0.56808(3) 0.04173(17) Uani d . 1
S S1 0.71478(8) 0.24875(6) 0.77139(6) 0.0457(2) Uani d . 1
Cl Cl1 0.63766(7) 0.19728(7) 0.42107(5) 0.0492(3) Uani d . 1
N N1 0.6667(2) 0.12565(17) 0.64085(16) 0.0339(6) Uani d . 1
C C4 0.6342(3) 0.0371(2) 0.6037(2) 0.0403(8) Uani d . 1
H H4 0.6262 0.0313 0.5433 0.048 Uiso calc R 1
S S2 0.57245(7) 0.22466(6) 0.91426(6) 0.0427(2) Uani d . 1
C C3 0.6125(3) -0.0448(2) 0.6519(2) 0.0462(9) Uani d . 1
H H3 0.5881 -0.1055 0.6256 0.055 Uiso calc R 1
N N2 0.6603(2) 0.0539(2) 0.78057(18) 0.0431(7) Uani d . 1
C C2 0.6283(3) -0.0331(2) 0.7404(2) 0.0487(9) Uani d . 1
H H2 0.6163 -0.0883 0.7747 0.058 Uiso calc R 1
N N3 0.6021(2) 0.4215(2) 0.8873(2) 0.0495(7) Uani d . 1
N N4 0.4249(2) 0.36602(19) 0.90977(16) 0.0347(6) Uani d . 1
C C1 0.6763(2) 0.1290(2) 0.7280(2) 0.0335(7) Uani d . 1
C C5 0.7080(3) 0.2308(3) 0.8853(2) 0.0419(8) Uani d . 1
H H5B 0.7473 0.2857 0.9177 0.050 Uiso calc R 1
H H5A 0.7463 0.1688 0.9042 0.050 Uiso calc R 1
C C6 0.5306(3) 0.3511(2) 0.9025(2) 0.0372(7) Uani d . 1
C C7 0.3891(3) 0.4610(2) 0.8990(2) 0.0440(8) Uani d . 1
H H7 0.3165 0.4750 0.9040 0.053 Uiso calc R 1
C C8 0.4552(3) 0.5384(3) 0.8808(3) 0.0555(10) Uani d . 1
H H8 0.4286 0.6037 0.8716 0.067 Uiso calc R 1
C C9 0.5628(3) 0.5152(3) 0.8768(3) 0.0580(10) Uani d . 1
H H9 0.6101 0.5668 0.8665 0.070 Uiso calc R 1

loop_
_atom_site_aniso_label
_atom_site_aniso_U_11
_atom_site_aniso_U_22
_atom_site_aniso_U_33
_atom_site_aniso_U_12
_atom_site_aniso_U_13
_atom_site_aniso_U_23
Cu1 0.0473(3) 0.0431(3) 0.0374(3) -0.00333(17) 0.0148(2) 0.00048(16)
S1 0.0600(6) 0.0452(5) 0.0334(5) -0.0081(4) 0.0119(4) -0.0025(3)
Cl1 0.0425(5) 0.0745(6) 0.0324(4) -0.0175(4) 0.0111(4) -0.0133(4)
N1 0.0332(14) 0.0363(13) 0.0333(14) -0.0018(10) 0.0089(11) 0.0012(11)
C4 0.0369(18) 0.0428(18) 0.0419(19) 0.0027(14) 0.0082(15) -0.0042(14)
S2 0.0347(5) 0.0452(5) 0.0500(5) 0.0051(3) 0.0119(4) 0.0040(4)
C3 0.048(2) 0.0329(17) 0.058(2) -0.0022(14) 0.0113(18) -0.0005(15)
N2 0.0436(16) 0.0449(15) 0.0419(16) 0.0064(12) 0.0099(13) 0.0107(12)
C2 0.049(2) 0.0370(18) 0.062(3) 0.0052(15) 0.0137(18) 0.0173(16)
N3 0.0385(16) 0.0484(17) 0.065(2) -0.0026(13) 0.0179(15) -0.0011(14)
N4 0.0308(14) 0.0413(14) 0.0326(14) 0.0009(11) 0.0064(11) -0.0012(11)
C1 0.0253(15) 0.0404(16) 0.0357(18) 0.0039(12) 0.0077(13) 0.0033(13)
C5 0.0334(18) 0.057(2) 0.0353(18) 0.0070(14) 0.0064(14) -0.0054(15)
C6 0.0362(18) 0.0459(18) 0.0303(16) -0.0006(14) 0.0074(14) -0.0042(13)
C7 0.0339(18) 0.051(2) 0.049(2) 0.0063(15) 0.0096(16) 0.0011(16)
C8 0.054(2) 0.0432(19) 0.070(3) 0.0049(17) 0.0126(19) 0.0068(18)
C9 0.051(2) 0.051(2) 0.075(3) -0.0079(17) 0.020(2) 0.0051(19)

loop_
_atom_type_symbol
_atom_type_description
_atom_type_scat_dispersion_real
_atom_type_scat_dispersion_imag
_atom_type_scat_source
C C 0.0033 0.0016 'International Tables Vol C Tables 4.2.6.8 and 6.1.1.4'
H H 0.0000 0.0000 'International Tables Vol C Tables 4.2.6.8 and 6.1.1.4'
N N 0.0061 0.0033 'International Tables Vol C Tables 4.2.6.8 and 6.1.1.4'
S S 0.1246 0.1234 'International Tables Vol C Tables 4.2.6.8 and 6.1.1.4'
Cl Cl 0.1484 0.1585 'International Tables Vol C Tables 4.2.6.8 and 6.1.1.4'
Cu Cu 0.3201 1.2651 'International Tables Vol C Tables 4.2.6.8 and 6.1.1.4'

loop_
_geom_angle_atom_site_label_1
_geom_angle_atom_site_label_2
_geom_angle_atom_site_label_3
_geom_angle_site_symmetry_1
_geom_angle_site_symmetry_3
_geom_angle
N4 Cu1 N1 2_656 . 115.34(10)
N4 Cu1 Cl1 2_656 . 110.69(7)
N1 Cu1 Cl1 . . 105.24(7)
N4 Cu1 Cl1 2_656 7_656 113.04(7)
N1 Cu1 Cl1 . 7_656 109.65(7)
Cl1 Cu1 Cl1 . 7_656 101.76(3)
N4 Cu1 Cu1 2_656 7_656 126.16(7)
N1 Cu1 Cu1 . 7_656 118.34(7)
Cl1 Cu1 Cu1 . 7_656 50.89(2)
Cl1 Cu1 Cu1 7_656 7_656 50.87(2)
C1 S1 C5 . . 101.88(15)
Cu1 Cl1 Cu1 . 7_656 78.24(3)
C1 N1 C4 . . 115.9(3)
C1 N1 Cu1 . . 121.97(19)
C4 N1 Cu1 . . 121.4(2)
N1 C4 C3 . . 122.1(3)
N1 C4 H4 . . 118.9
C3 C4 H4 . . 118.9
C6 S2 C5 . . 101.55(15)
C2 C3 C4 . . 116.6(3)
C2 C3 H3 . . 121.7
C4 C3 H3 . . 121.7
C1 N2 C2 . . 115.0(3)
N2 C2 C3 . . 123.4(3)
N2 C2 H2 . . 118.3
C3 C2 H2 . . 118.3
C6 N3 C9 . . 115.9(3)
C7 N4 C6 . . 115.8(3)
C7 N4 Cu1 . 2_656 121.6(2)
C6 N4 Cu1 . 2_656 122.6(2)
N2 C1 N1 . . 126.9(3)
N2 C1 S1 . . 120.0(2)
N1 C1 S1 . . 113.1(2)
S1 C5 S2 . . 116.02(18)
S1 C5 H5B . . 108.3
S2 C5 H5B . . 108.3
S1 C5 H5A . . 108.3
S2 C5 H5A . . 108.3
H5B C5 H5A . . 107.4
N3 C6 N4 . . 126.3(3)
N3 C6 S2 . . 119.8(2)
N4 C6 S2 . . 114.0(2)
N4 C7 C8 . . 122.5(3)
N4 C7 H7 . . 118.8
C8 C7 H7 . . 118.8
C7 C8 C9 . . 117.0(3)
C7 C8 H8 . . 121.5
C9 C8 H8 . . 121.5
N3 C9 C8 . . 122.6(3)
N3 C9 H9 . . 118.7
C8 C9 H9 . . 118.7

loop_
_geom_bond_atom_site_label_1
_geom_bond_atom_site_label_2
_geom_bond_site_symmetry_2
_geom_bond_distance
Cu1 N4 2_656 2.029(3)
Cu1 N1 . 2.033(2)
Cu1 Cl1 . 2.3698(9)
Cu1 Cl1 7_656 2.3704(10)
Cu1 Cu1 7_656 2.9909(9)
S1 C1 . 1.760(3)
S1 C5 . 1.799(3)
Cl1 Cu1 7_656 2.3704(10)
N1 C1 . 1.339(4)
N1 C4 . 1.341(4)
C4 C3 . 1.369(4)
C4 H4 . 0.9300
S2 C6 . 1.755(3)
S2 C5 . 1.801(3)
C3 C2 . 1.367(5)
C3 H3 . 0.9300
N2 C1 . 1.322(4)
N2 C2 . 1.341(4)
C2 H2 . 0.9300
N3 C6 . 1.331(4)
N3 C9 . 1.334(4)
N4 C7 . 1.337(4)
N4 C6 . 1.343(4)
N4 Cu1 2_656 2.029(3)
C5 H5B . 0.9700
C5 H5A . 0.9700
C7 C8 . 1.368(5)
C7 H7 . 0.9300
C8 C9 . 1.373(5)
C8 H8 . 0.9300
C9 H9 . 0.9300

loop_
_geom_hbond_atom_site_label_D
_geom_hbond_atom_site_label_H
_geom_hbond_atom_site_label_A
_geom_hbond_site_symmetry_A
_geom_hbond_distance_DH
_geom_hbond_distance_HA
_geom_hbond_distance_DA
_geom_hbond_angle_DHA
C2 H2 Cl1 6_556 0.93 2.67 3.537(4) 155.3

loop_
_geom_torsion_atom_site_label_1
_geom_torsion_atom_site_label_2
_geom_torsion_atom_site_label_3
_geom_torsion_atom_site_label_4
_geom_torsion_site_symmetry_1
_geom_torsion_site_symmetry_4
_geom_torsion
N4 Cu1 Cl1 Cu1 2_656 7_656 120.39(8)
N1 Cu1 Cl1 Cu1 . 7_656 -114.37(8)
Cl1 Cu1 Cl1 Cu1 7_656 7_656 0.0
N4 Cu1 N1 C1 2_656 . -52.8(2)
Cl1 Cu1 N1 C1 . . -175.1(2)
Cl1 Cu1 N1 C1 7_656 . 76.1(2)
Cu1 Cu1 N1 C1 7_656 . 131.5(2)
N4 Cu1 N1 C4 2_656 . 117.2(2)
Cl1 Cu1 N1 C4 . . -5.1(2)
Cl1 Cu1 N1 C4 7_656 . -113.9(2)
Cu1 Cu1 N1 C4 7_656 . -58.5(2)
C1 N1 C4 C3 . . -0.2(4)
Cu1 N1 C4 C3 . . -170.7(2)
N1 C4 C3 C2 . . -1.7(5)
C1 N2 C2 C3 . . -0.3(5)
C4 C3 C2 N2 . . 2.0(5)
C2 N2 C1 N1 . . -1.9(5)
C2 N2 C1 S1 . . 178.2(2)
C4 N1 C1 N2 . . 2.1(4)
Cu1 N1 C1 N2 . . 172.6(2)
C4 N1 C1 S1 . . -178.0(2)
Cu1 N1 C1 S1 . . -7.5(3)
C5 S1 C1 N2 . . -5.1(3)
C5 S1 C1 N1 . . 175.0(2)
C1 S1 C5 S2 . . -74.1(2)
C6 S2 C5 S1 . . -72.9(2)
C9 N3 C6 N4 . . -1.3(5)
C9 N3 C6 S2 . . 178.2(3)
C7 N4 C6 N3 . . 1.2(5)
Cu1 N4 C6 N3 2_656 . 179.4(3)
C7 N4 C6 S2 . . -178.4(2)
Cu1 N4 C6 S2 2_656 . -0.2(3)
C5 S2 C6 N3 . . -7.6(3)
C5 S2 C6 N4 . . 172.0(2)
C6 N4 C7 C8 . . 0.6(5)
Cu1 N4 C7 C8 2_656 . -177.5(3)
N4 C7 C8 C9 . . -2.2(6)
C6 N3 C9 C8 . . -0.4(6)
C7 C8 C9 N3 . . 2.1(6)
